data_1564470
loop_
_publ_author_name
'Garc\'ia-Garc\'ia, Amalia'
'Echenique-Errandonea, Estitxu'
'Cepeda, Javier'
'Choquesillo-Lazarte, Duane'
'Seco, Jos\'e M.'
'Salinas-Castillo, Alfonso'
'S\'anchez-Moreno, Manuel'
'M\'endez-Arriaga, Jos\'e M.'
'Rodr\'iguez-Di\'eguez, Antonio'

_publ_section_title
;
 Photoluminescence and in vitro cytotoxicity analysis in a novel
 mononuclear Zn(II) coordination compound based on bumetanide
;
_journal_name_full 'Inorganica Chimica Acta'
_journal_page_first 119708
_journal_paper_doi 10.1016/j.ica.2020.119708
_journal_volume 509
_journal_year 2020
_chemical_formula_moiety 'C34 H42 N4 O12 S2 Zn, 2(H2 O)'
_chemical_formula_sum 'C34 H46 N4 O14 S2 Zn'
_chemical_formula_weight 864.24
_space_group_crystal_system monoclinic
_space_group_IT_number 13
_space_group_name_Hall '-P 2yc'
_space_group_name_H-M_alt 'P 1 2/c 1'
_atom_sites_solution_hydrogens mixed
_cell_angle_alpha 90
_cell_angle_beta 96.546(2)
_cell_angle_gamma 90
_cell_formula_units_Z 2
_cell_length_a 20.4487(10)
_cell_length_b 5.2605(3)
_cell_length_c 18.3325(9)
_cell_measurement_reflns_used 9958
_cell_measurement_temperature 100(2)
_cell_measurement_theta_max 66.71
_cell_measurement_theta_min 4.35
_cell_volume 1959.18(18)
_computing_cell_refinement 'SAINT V8.38A (Bruker, 2016)'
_computing_data_collection 'Bruker Apex3, 2016'
_computing_data_reduction 'SAINT V8.38A (Bruker, 2016)'
_computing_molecular_graphics 'Olex2 (Dolomanov et al., 2009)'
_computing_publication_material 'Olex2 (Dolomanov et al., 2009)'
_computing_structure_refinement 'XL (Sheldrick, 2008)'
_computing_structure_solution 'XS (Sheldrick, 2008)'
_diffrn_ambient_temperature 100.0
_diffrn_measured_fraction_theta_full 0.962
_diffrn_measured_fraction_theta_max 0.962
_diffrn_measurement_device_type 'Bruker D8 Venture'
_diffrn_measurement_method '\f and \w scans'
_diffrn_radiation_monochromator multilayer
_diffrn_radiation_type CuK\a
_diffrn_radiation_wavelength 1.54178
_diffrn_reflns_av_R_equivalents 0.0481
_diffrn_reflns_av_unetI/netI 0.0435
_diffrn_reflns_Laue_measured_fraction_full 0.962
_diffrn_reflns_Laue_measured_fraction_max 0.962
_diffrn_reflns_limit_h_max 23
_diffrn_reflns_limit_h_min -24
_diffrn_reflns_limit_k_max 5
_diffrn_reflns_limit_k_min -6
_diffrn_reflns_limit_l_max 21
_diffrn_reflns_limit_l_min -21
_diffrn_reflns_number 13085
_diffrn_reflns_point_group_measured_fraction_full 0.962
_diffrn_reflns_point_group_measured_fraction_max 0.962
_diffrn_reflns_theta_full 66.710
_diffrn_reflns_theta_max 66.710
_diffrn_reflns_theta_min 4.352
_diffrn_source 'high brilliance microfocus sealed tube'
_diffrn_standards_number 0
_exptl_absorpt_coefficient_mu 2.477
_exptl_absorpt_correction_T_max 0.5201
_exptl_absorpt_correction_T_min 0.3216
_exptl_absorpt_correction_type multi-scan
_exptl_crystal_colour colourless
_exptl_crystal_colour_primary colourless
_exptl_crystal_density_diffrn 1.465
_exptl_crystal_description plate
_exptl_crystal_F_000 904
_exptl_crystal_size_max 0.12
_exptl_crystal_size_mid 0.1
_exptl_crystal_size_min 0.08
_refine_diff_density_max 1.641
_refine_diff_density_min -0.788
_refine_diff_density_rms 0.127
_refine_ls_extinction_coef .
_refine_ls_extinction_method none
_refine_ls_goodness_of_fit_ref 1.094
_refine_ls_hydrogen_treatment constr
_refine_ls_matrix_type full
_refine_ls_number_parameters 251
_refine_ls_number_reflns 3343
_refine_ls_number_restraints 0
_refine_ls_restrained_S_all 1.094
_refine_ls_R_factor_all 0.0730
_refine_ls_R_factor_gt 0.0667
_refine_ls_shift/su_max 0.000
_refine_ls_shift/su_mean 0.000
_refine_ls_structure_factor_coef Fsqd
_refine_ls_weighting_details 'w=1/[\s^2^(Fo^2^)+(0.0863P)^2^+8.5791P] where P=(Fo^2^+2Fc^2^)/3'
_refine_ls_weighting_scheme calc
_refine_ls_wR_factor_gt 0.1744
_refine_ls_wR_factor_ref 0.1811
_reflns_Friedel_coverage 0.000
_reflns_Friedel_fraction_full .
_reflns_Friedel_fraction_max .
_reflns_number_gt 2979
_reflns_number_total 3343
_reflns_threshold_expression 'I > 2\s(I)'
_cod_data_source_file ICA-2020-509-119708.cif
_cod_data_source_block Compound1
_cod_original_sg_symbol_H-M P2/c
_cod_database_code 1564470
_shelx_space_group_comment
;
The symmetry employed for this shelxl refinement is uniquely defined
by the following loop, which should always be used as a source of
symmetry information in preference to the above space-group names.
They are only intended as comments.
;
_shelx_estimated_absorpt_t_max 0.826
_shelx_estimated_absorpt_t_min 0.755
_olex2_refinement_description
;
1. Fixed Uiso
 At 1.2 times of:
  All C(H) groups, All C(H,H) groups, All N(H) groups, All N(H,H) groups
 At 1.5 times of:
  All C(H,H,H) groups, All O(H,H) groups
2.a Riding coordinates:
 N10(H10A,H10B), O10(H10C,H10D)
2.b Rotating group:
 O1(H1A,H1B)
2.c Secondary CH2 refined with riding coordinates:
 C21(H21A,H21B), C22(H22A,H22B), C23(H23A,H23B)
2.d Aromatic/amide H refined with riding coordinates:
 C00I(H00I), C5(H5), C14(H14), C15(H15), C16(H16), C17(H17), C18(H18), N20(H20)
2.e Idealised Me refined as rotating group:
 C24(H24A,H24B,H24C)
;
_olex2_submission_special_instructions 'No special instructions were received'

loop_
_space_group_symop_operation_xyz
'x, y, z'
'-x, y, -z+1/2'
'-x, -y, -z'
'x, -y, z-1/2'

loop_
_atom_site_label
_atom_site_type_symbol
_atom_site_fract_x
_atom_site_fract_y
_atom_site_fract_z
_atom_site_U_iso_or_equiv
_atom_site_adp_type
_atom_site_occupancy
_atom_site_site_symmetry_order
_atom_site_calc_flag
_atom_site_refinement_flags_posn
_atom_site_refinement_flags_adp
_atom_site_refinement_flags_occupancy
_atom_site_disorder_assembly
_atom_site_disorder_group
C00I C 0.6692(2) 0.5189(8) 0.7147(2) 0.0189(8) Uani 1 1 d . . . . .
H00I H 0.665798 0.514355 0.765974 0.023 Uiso 1 1 calc R . . . .
Zn1 Zn 0.500000 1.15061(14) 0.750000 0.0176(2) Uani 1 2 d S T P . .
O1 O 0.54535(14) 1.4024(6) 0.82135(15) 0.0222(6) Uani 1 1 d . . . . .
H1A H 0.574785 1.324112 0.852450 0.033 Uiso 1 1 d GR . . . .
H1B H 0.556620 1.538995 0.797752 0.033 Uiso 1 1 d GR . . . .
C1 C 0.58702(19) 0.8749(8) 0.7040(2) 0.0181(8) Uani 1 1 d . . . . .
O2 O 0.57573(14) 0.8479(5) 0.77047(15) 0.0200(6) Uani 1 1 d . . . . .
O3 O 0.55795(14) 1.0484(6) 0.66535(16) 0.0225(6) Uani 1 1 d . . . . .
C4 C 0.63320(19) 0.6985(8) 0.6714(2) 0.0179(8) Uani 1 1 d . . . . .
C5 C 0.63669(19) 0.7133(8) 0.5960(2) 0.0192(8) Uani 1 1 d . . . . .
H5 H 0.611996 0.835750 0.566355 0.023 Uiso 1 1 calc R . . . .
C6 C 0.6779(2) 0.5410(8) 0.5659(2) 0.0183(8) Uani 1 1 d . . . . .
S7 S 0.68179(5) 0.54585(19) 0.46995(5) 0.0195(3) Uani 1 1 d . . . . .
O8 O 0.74920(15) 0.5560(6) 0.45582(17) 0.0278(7) Uani 1 1 d . . . . .
O9 O 0.63810(15) 0.7470(6) 0.44087(15) 0.0230(7) Uani 1 1 d . . . . .
N10 N 0.64929(19) 0.2860(7) 0.43677(19) 0.0244(8) Uani 1 1 d . . . . .
H10A H 0.625753 0.299367 0.395280 0.029 Uiso 1 1 d R . . . .
H10B H 0.673903 0.171327 0.445820 0.029 Uiso 1 1 d R . . . .
C11 C 0.7140(2) 0.3616(8) 0.6082(2) 0.0192(9) Uani 1 1 d . . . . .
O12 O 0.75038(13) 0.1812(5) 0.57431(15) 0.0197(6) Uani 1 1 d . . . . .
C13 C 0.8189(2) 0.2093(9) 0.5815(2) 0.0230(9) Uani 1 1 d . . . . .
C14 C 0.8519(2) 0.4036(10) 0.6210(3) 0.0303(10) Uani 1 1 d . . . . .
H14 H 0.828255 0.528093 0.644959 0.036 Uiso 1 1 calc R . . . .
C15 C 0.9201(2) 0.4140(11) 0.6252(3) 0.0384(12) Uani 1 1 d . . . . .
H15 H 0.943348 0.546093 0.652318 0.046 Uiso 1 1 calc R . . . .
C16 C 0.9544(2) 0.2314(12) 0.5898(3) 0.0423(13) Uani 1 1 d . . . . .
H16 H 1.001043 0.239532 0.592375 0.051 Uiso 1 1 calc R . . . .
C17 C 0.9202(2) 0.0376(11) 0.5508(3) 0.0404(13) Uani 1 1 d . . . . .
H17 H 0.943562 -0.087913 0.527019 0.048 Uiso 1 1 calc R . . . .
C18 C 0.8521(2) 0.0257(9) 0.5463(3) 0.0304(10) Uani 1 1 d . . . . .
H18 H 0.828670 -0.106491 0.519394 0.036 Uiso 1 1 calc R . . . .
C19 C 0.7104(2) 0.3438(8) 0.6843(2) 0.0200(9) Uani 1 1 d . . . . .
N20 N 0.74657(18) 0.1625(7) 0.72313(19) 0.0230(8) Uani 1 1 d . . . . .
H20 H 0.773187 0.068527 0.699921 0.028 Uiso 1 1 calc R . . . .
C21 C 0.7438(2) 0.1144(9) 0.8011(2) 0.0233(9) Uani 1 1 d . . . . .
H21A H 0.698813 0.061209 0.809440 0.028 Uiso 1 1 calc R . . . .
H21B H 0.754755 0.271736 0.829597 0.028 Uiso 1 1 calc R . . . .
C22 C 0.7930(2) -0.0949(9) 0.8267(3) 0.0282(10) Uani 1 1 d . . . . .
H22A H 0.786286 -0.144301 0.877382 0.034 Uiso 1 1 calc R . . . .
H22B H 0.783462 -0.245844 0.794950 0.034 Uiso 1 1 calc R . . . .
C23 C 0.8643(2) -0.0220(11) 0.8253(3) 0.0408(13) Uani 1 1 d . . . . .
H23A H 0.875490 0.119048 0.860256 0.049 Uiso 1 1 calc R . . . .
H23B H 0.870953 0.038913 0.775548 0.049 Uiso 1 1 calc R . . . .
C24 C 0.9104(3) -0.2473(13) 0.8458(4) 0.0586(17) Uani 1 1 d . . . . .
H24A H 0.901526 -0.382560 0.809212 0.088 Uiso 1 1 calc GR . . . .
H24B H 0.902846 -0.311647 0.894258 0.088 Uiso 1 1 calc GR . . . .
H24C H 0.956230 -0.191607 0.846879 0.088 Uiso 1 1 calc GR . . . .
O10 O 0.52929(15) 0.2468(6) 0.51647(16) 0.0276(7) Uani 1 1 d . . . . .
H10C H 0.567937 0.262186 0.501463 0.041 Uiso 1 1 d R . . . .
H10D H 0.537457 0.210446 0.562893 0.041 Uiso 1 1 d R . . . .

loop_
_atom_site_aniso_label
_atom_site_aniso_U_11
_atom_site_aniso_U_22
_atom_site_aniso_U_33
_atom_site_aniso_U_23
_atom_site_aniso_U_13
_atom_site_aniso_U_12
C00I 0.026(2) 0.015(2) 0.0151(18) -0.0001(16) 0.0029(15) -0.0005(17)
Zn1 0.0254(4) 0.0125(4) 0.0156(4) 0.000 0.0046(3) 0.000
O1 0.0325(16) 0.0144(14) 0.0192(14) 0.0033(12) 0.0011(12) -0.0021(12)
C1 0.0215(19) 0.0117(19) 0.021(2) -0.0005(16) 0.0034(16) -0.0001(15)
O2 0.0286(15) 0.0145(14) 0.0175(14) -0.0010(11) 0.0050(11) -0.0002(12)
O3 0.0316(16) 0.0162(15) 0.0201(14) 0.0019(12) 0.0051(12) 0.0042(12)
C4 0.024(2) 0.0117(19) 0.0182(19) -0.0013(16) 0.0039(15) -0.0012(16)
C5 0.0219(19) 0.014(2) 0.022(2) -0.0001(17) 0.0014(16) 0.0006(16)
C6 0.024(2) 0.015(2) 0.0162(19) 0.0014(16) 0.0034(15) -0.0026(16)
S7 0.0307(6) 0.0130(5) 0.0148(5) -0.0004(4) 0.0032(4) -0.0003(4)
O8 0.0300(16) 0.0296(18) 0.0249(16) 0.0006(14) 0.0069(12) -0.0008(14)
O9 0.0375(16) 0.0141(15) 0.0164(13) 0.0013(12) -0.0011(12) 0.0041(13)
N10 0.039(2) 0.0140(18) 0.0184(17) -0.0020(15) -0.0053(15) 0.0000(16)
C11 0.024(2) 0.013(2) 0.021(2) -0.0020(16) 0.0049(16) 0.0002(16)
O12 0.0209(14) 0.0165(15) 0.0223(14) -0.0023(12) 0.0054(11) 0.0021(11)
C13 0.023(2) 0.023(2) 0.023(2) 0.0030(18) 0.0046(16) -0.0009(18)
C14 0.031(2) 0.025(2) 0.035(3) 0.000(2) 0.0068(19) 0.000(2)
C15 0.028(2) 0.038(3) 0.048(3) 0.000(2) 0.000(2) -0.004(2)
C16 0.025(2) 0.048(3) 0.054(3) 0.006(3) 0.007(2) 0.002(2)
C17 0.032(3) 0.040(3) 0.052(3) 0.000(3) 0.016(2) 0.008(2)
C18 0.033(2) 0.026(2) 0.033(2) -0.005(2) 0.0076(19) 0.004(2)
C19 0.025(2) 0.017(2) 0.019(2) 0.0008(16) 0.0057(16) -0.0018(16)
N20 0.0305(19) 0.0208(19) 0.0182(17) 0.0021(14) 0.0054(14) 0.0097(15)
C21 0.032(2) 0.024(2) 0.0141(19) 0.0045(17) 0.0005(16) 0.0022(18)
C22 0.033(2) 0.023(2) 0.027(2) 0.0058(19) -0.0023(18) 0.0028(19)
C23 0.031(3) 0.032(3) 0.058(3) 0.007(3) -0.004(2) 0.005(2)
C24 0.045(3) 0.051(4) 0.076(4) 0.003(4) -0.008(3) 0.018(3)
O10 0.0338(16) 0.0264(17) 0.0225(15) 0.0019(13) 0.0036(12) -0.0016(13)

loop_
_atom_type_symbol
_atom_type_description
_atom_type_scat_dispersion_real
_atom_type_scat_dispersion_imag
_atom_type_scat_source
C C 0.0181 0.0091 'International Tables Vol C Tables 4.2.6.8 and 6.1.1.4'
H H 0.0000 0.0000 'International Tables Vol C Tables 4.2.6.8 and 6.1.1.4'
N N 0.0311 0.0180 'International Tables Vol C Tables 4.2.6.8 and 6.1.1.4'
O O 0.0492 0.0322 'International Tables Vol C Tables 4.2.6.8 and 6.1.1.4'
S S 0.3331 0.5567 'International Tables Vol C Tables 4.2.6.8 and 6.1.1.4'
Zn Zn -1.5491 0.6778 'International Tables Vol C Tables 4.2.6.8 and 6.1.1.4'

loop_
_geom_angle_atom_site_label_1
_geom_angle_atom_site_label_2
_geom_angle_atom_site_label_3
_geom_angle
_geom_angle_site_symmetry_1
_geom_angle_site_symmetry_3
C4 C00I H00I 119.3 . .
C4 C00I C19 121.4(4) . .
C19 C00I H00I 119.3 . .
O1 Zn1 O1 97.66(17) 2_656 .
O1 Zn1 C1 107.84(13) . .
O1 Zn1 C1 116.94(12) . 2_656
O1 Zn1 C1 116.94(12) 2_656 .
O1 Zn1 C1 107.84(13) 2_656 2_656
O1 Zn1 O2 147.33(11) . 2_656
O1 Zn1 O2 95.82(11) . .
O1 Zn1 O2 147.33(11) 2_656 .
O1 Zn1 O2 95.82(11) 2_656 2_656
O1 Zn1 O3 86.90(11) . 2_656
O1 Zn1 O3 112.77(12) 2_656 2_656
O1 Zn1 O3 112.77(12) . .
O1 Zn1 O3 86.90(11) 2_656 .
C1 Zn1 C1 109.54(18) . 2_656
O2 Zn1 C1 92.07(12) . 2_656
O2 Zn1 C1 30.40(12) 2_656 2_656
O2 Zn1 C1 30.40(12) . .
O2 Zn1 C1 92.07(12) 2_656 .
O2 Zn1 O2 88.49(15) . 2_656
O3 Zn1 C1 124.99(13) 2_656 .
O3 Zn1 C1 30.10(12) 2_656 2_656
O3 Zn1 C1 124.99(13) . 2_656
O3 Zn1 C1 30.10(12) . .
O3 Zn1 O2 60.44(11) 2_656 2_656
O3 Zn1 O2 60.44(11) . .
O3 Zn1 O2 97.53(11) 2_656 .
O3 Zn1 O2 97.53(11) . 2_656
O3 Zn1 O3 150.71(16) . 2_656
Zn1 O1 H1A 110.0 . .
Zn1 O1 H1B 110.1 . .
H1A O1 H1B 120.0 . .
O2 C1 Zn1 62.0(2) . .
O2 C1 C4 120.3(4) . .
O3 C1 Zn1 57.7(2) . .
O3 C1 O2 119.5(4) . .
O3 C1 C4 120.1(4) . .
C4 C1 Zn1 174.0(3) . .
C1 O2 Zn1 87.6(2) . .
C1 O3 Zn1 92.2(2) . .
C00I C4 C1 120.6(4) . .
C00I C4 C5 121.4(4) . .
C5 C4 C1 117.9(4) . .
C4 C5 H5 121.4 . .
C6 C5 C4 117.3(4) . .
C6 C5 H5 121.4 . .
C5 C6 S7 118.8(3) . .
C11 C6 C5 122.0(4) . .
C11 C6 S7 119.1(3) . .
O8 S7 C6 109.46(19) . .
O8 S7 O9 118.20(19) . .
O8 S7 N10 109.1(2) . .
O9 S7 C6 106.32(18) . .
O9 S7 N10 105.73(18) . .
N10 S7 C6 107.47(19) . .
S7 N10 H10A 115.6 . .
S7 N10 H10B 110.1 . .
H10A N10 H10B 122.0 . .
C6 C11 O12 119.5(4) . .
C6 C11 C19 121.1(4) . .
O12 C11 C19 119.2(4) . .
C11 O12 C13 117.7(3) . .
C14 C13 O12 123.4(4) . .
C18 C13 O12 115.0(4) . .
C18 C13 C14 121.6(4) . .
C13 C14 H14 120.5 . .
C13 C14 C15 119.0(5) . .
C15 C14 H14 120.5 . .
C14 C15 H15 119.9 . .
C14 C15 C16 120.3(5) . .
C16 C15 H15 119.9 . .
C15 C16 H16 120.2 . .
C17 C16 C15 119.6(5) . .
C17 C16 H16 120.2 . .
C16 C17 H17 119.7 . .
C18 C17 C16 120.5(5) . .
C18 C17 H17 119.7 . .
C13 C18 C17 119.0(5) . .
C13 C18 H18 120.5 . .
C17 C18 H18 120.5 . .
C00I C19 C11 116.8(4) . .
N20 C19 C00I 124.6(4) . .
N20 C19 C11 118.6(4) . .
C19 N20 H20 118.1 . .
C19 N20 C21 123.7(3) . .
C21 N20 H20 118.1 . .
N20 C21 H21A 109.9 . .
N20 C21 H21B 109.9 . .
N20 C21 C22 109.1(4) . .
H21A C21 H21B 108.3 . .
C22 C21 H21A 109.9 . .
C22 C21 H21B 109.9 . .
C21 C22 H22A 108.6 . .
C21 C22 H22B 108.6 . .
H22A C22 H22B 107.6 . .
C23 C22 C21 114.5(4) . .
C23 C22 H22A 108.6 . .
C23 C22 H22B 108.6 . .
C22 C23 H23A 109.3 . .
C22 C23 H23B 109.3 . .
C22 C23 C24 111.5(5) . .
H23A C23 H23B 108.0 . .
C24 C23 H23A 109.3 . .
C24 C23 H23B 109.3 . .
C23 C24 H24A 109.5 . .
C23 C24 H24B 109.5 . .
C23 C24 H24C 109.5 . .
H24A C24 H24B 109.5 . .
H24A C24 H24C 109.5 . .
H24B C24 H24C 109.5 . .
H10C O10 H10D 104.5 . .

loop_
_geom_bond_atom_site_label_1
_geom_bond_atom_site_label_2
_geom_bond_distance
_geom_bond_site_symmetry_2
C00I H00I 0.9500 .
C00I C4 1.390(6) .
C00I C19 1.406(6) .
Zn1 O1 2.012(3) 2_656
Zn1 O1 2.012(3) .
Zn1 C1 2.515(4) .
Zn1 C1 2.515(4) 2_656
Zn1 O2 2.223(3) .
Zn1 O2 2.223(3) 2_656
Zn1 O3 2.126(3) 2_656
Zn1 O3 2.126(3) .
O1 H1A 0.8825 .
O1 H1B 0.8827 .
C1 O2 1.273(5) .
C1 O3 1.262(5) .
C1 C4 1.497(6) .
C4 C5 1.394(6) .
C5 H5 0.9500 .
C5 C6 1.394(6) .
C6 S7 1.769(4) .
C6 C11 1.382(6) .
S7 O8 1.432(3) .
S7 O9 1.447(3) .
S7 N10 1.609(4) .
N10 H10A 0.8554 .
N10 H10B 0.7908 .
C11 O12 1.395(5) .
C11 C19 1.409(6) .
O12 C13 1.400(5) .
C13 C14 1.384(7) .
C13 C18 1.383(6) .
C14 H14 0.9500 .
C14 C15 1.388(7) .
C15 H15 0.9500 .
C15 C16 1.393(8) .
C16 H16 0.9500 .
C16 C17 1.389(8) .
C17 H17 0.9500 .
C17 C18 1.386(7) .
C18 H18 0.9500 .
C19 N20 1.357(5) .
N20 H20 0.8800 .
N20 C21 1.460(5) .
C21 H21A 0.9900 .
C21 H21B 0.9900 .
C21 C22 1.528(6) .
C22 H22A 0.9900 .
C22 H22B 0.9900 .
C22 C23 1.512(7) .
C23 H23A 0.9900 .
C23 H23B 0.9900 .
C23 C24 1.534(8) .
C24 H24A 0.9800 .
C24 H24B 0.9800 .
C24 H24C 0.9800 .
O10 H10C 0.8698 .
O10 H10D 0.8697 .

loop_
_geom_hbond_atom_site_label_D
_geom_hbond_atom_site_label_H
_geom_hbond_atom_site_label_A
_geom_hbond_distance_DH
_geom_hbond_distance_HA
_geom_hbond_distance_DA
_geom_hbond_angle_DHA
_geom_hbond_site_symmetry_A
O1 H1A O9 0.88 1.99 2.841(4) 161.1 4_576
O1 H1B O2 0.88 1.76 2.623(4) 166.2 1_565
N10 H10B O9 0.79 2.35 2.846(5) 121.9 1_545
O10 H10C N10 0.87 2.15 3.003(5) 165.1 .
O10 H10D O3 0.87 2.06 2.918(4) 168.2 1_545
